data_2013682
loop_
_publ_author_name
'Fern\'andez, Daniel'
'Vega, Daniel'

_publ_section_title
;
 Head-to-head dimers in the zwitterion of
 1-hydroxy-1-phosphono-3-(1-piperidino)propylidene-1-phosphonate
 (PHPBP)
;
_journal_issue 12
_journal_name_full 'Acta Crystallographica Section C'
_journal_page_first o661
_journal_page_last o663
_journal_paper_doi 10.1107/S0108270103023710
_journal_volume 59
_journal_year 2003
_chemical_formula_iupac 'C8 H19 N O7 P2'
_chemical_formula_moiety 'C8 H19 N O7 P2'
_chemical_formula_sum 'C8 H19 N O7 P2'
_chemical_formula_weight 303.18
_chemical_name_systematic
;
1-hydroxy-1-phosphono-3-(1-piperidino)propylidene-1-phosphonate
;
_space_group_IT_number 14
_symmetry_cell_setting monoclinic
_symmetry_space_group_name_Hall '-P 2ybc'
_symmetry_space_group_name_H-M 'P 1 21/c 1'
_audit_creation_method 'WinGX routine CIF_UPDATE'
_cell_angle_alpha 90
_cell_angle_beta 116.58(3)
_cell_angle_gamma 90
_cell_formula_units_Z 4
_cell_length_a 10.590(4)
_cell_length_b 11.490(3)
_cell_length_c 11.344(5)
_cell_measurement_reflns_used 20
_cell_measurement_temperature 293(2)
_cell_measurement_theta_max 12.5
_cell_measurement_theta_min 4
_cell_volume 1234.4(8)
_computing_cell_refinement 'MSC/AFC Diffractometer Control Software'
_computing_data_collection
;MSC/AFC Diffractometer Control Software (Molecular Structure Corporation,
 1993)
;
_computing_data_reduction 'MSC/AFC Diffractometer Control Software'
_computing_molecular_graphics 'ZORTEP (Zsolnai & Pritzkow, 1995)'
_computing_publication_material
;Cambridge Structural Database (Version?; Allen, 2002), PLATON (Spek, 2003)
 and
WinGX (Farrugia, 1999)
;
_computing_structure_refinement 'SHELXL97 (Sheldrick, 1997)'
_computing_structure_solution 'SHELXS97 (Sheldrick, 1997)'
_diffrn_measured_fraction_theta_full 1
_diffrn_measured_fraction_theta_max 1
_diffrn_measurement_device_type 'Rigaku AFC-6S'
_diffrn_measurement_method \w/2\q
_diffrn_radiation_monochromator graphite
_diffrn_radiation_type MoK\a
_diffrn_radiation_wavelength 0.71069
_diffrn_reflns_av_R_equivalents 0.033
_diffrn_reflns_av_sigmaI/netI 0.035
_diffrn_reflns_limit_h_max 7
_diffrn_reflns_limit_h_min -12
_diffrn_reflns_limit_k_max 13
_diffrn_reflns_limit_k_min -13
_diffrn_reflns_limit_l_max 13
_diffrn_reflns_limit_l_min -13
_diffrn_reflns_number 5614
_diffrn_reflns_theta_full 25.01
_diffrn_reflns_theta_max 25.01
_diffrn_reflns_theta_min 2.15
_diffrn_standards_decay_% 4.9
_diffrn_standards_interval_count 400
_diffrn_standards_number 3
_exptl_absorpt_coefficient_mu 0.379
_exptl_absorpt_correction_T_max 0.893
_exptl_absorpt_correction_T_min 0.786
_exptl_absorpt_correction_type '\y scan'
_exptl_absorpt_process_details
;(MSC/AFC Diffractometer Control Software; Molecular Structure Corporation,
 1993)
;
_exptl_crystal_colour colourless
_exptl_crystal_density_diffrn 1.631
_exptl_crystal_density_meas ?
_exptl_crystal_density_method 'not measured'
_exptl_crystal_description block
_exptl_crystal_F_000 640
_exptl_crystal_size_max 0.45
_exptl_crystal_size_mid 0.35
_exptl_crystal_size_min 0.30
_refine_diff_density_max 0.37
_refine_diff_density_min -0.31
_refine_ls_extinction_coef 0.0279(19)
_refine_ls_extinction_expression Fc^*^=kFc[1+0.001xFc^2^\l^3^/sin(2\q)]^-1/4^
_refine_ls_extinction_method 'SHELXL97 (Sheldrick, 1997)'
_refine_ls_goodness_of_fit_ref 1.036
_refine_ls_hydrogen_treatment mixed
_refine_ls_matrix_type full
_refine_ls_number_parameters 179
_refine_ls_number_reflns 2184
_refine_ls_number_restraints 4
_refine_ls_restrained_S_all 1.036
_refine_ls_R_factor_all 0.041
_refine_ls_R_factor_gt 0.034
_refine_ls_shift/su_max 0.007
_refine_ls_shift/su_mean 0.000
_refine_ls_structure_factor_coef Fsqd
_refine_ls_weighting_details 'calc w = 1/[\s^2^(Fo^2^)+(0.0479P)^2^+0.8012P] where P=(Fo^2^+2Fc^2^)/3'
_refine_ls_weighting_scheme calc
_refine_ls_wR_factor_gt 0.088
_refine_ls_wR_factor_ref 0.092
_reflns_number_gt 1938
_reflns_number_total 2184
_reflns_threshold_expression I>2\s(I)
_cod_data_source_file sk1672.cif
_cod_data_source_block I
_cod_depositor_comments
;
The following automatic conversions were performed:
'_symmetry_cell_setting' value 'Monoclinic' changed to 'monoclinic'
according to '/home/saulius/struct/CIF-dictionaries/cif_core.dic'
dictionary named 'cif_core.dic' version 2.4.1 from 2010-06-29.

Automatic conversion script
Id: cif_fix_enum 1527 2010-12-29 10:47:43Z saulius 

The following automatic conversions were performed:

'_symmetry_cell_setting' value 'Monoclinic' changed to 'monoclinic'
according to /home/saulius/struct/CIF-dictionaries/cif_core.dic
dictionary named 'cif_core.dic' version 2.4.1 from 2010-06-29.

Automatic conversion script
Id: cif_fix_values 1715 2011-07-08 13:25:40Z adriana 

The following automatic conversions were performed:

'_exptl_crystal_density_meas' value 'not measured' was changed to '?'
- the value is perceived as not measured.

Automatic conversion script
Id: cif_fix_values 3008 2015-01-20 13:52:24Z robertas 
;
_cod_original_sg_symbol_H-M 'P 21/c'
_cod_database_code 2013682
_cod_database_fobs_code 2013682

loop_
_symmetry_equiv_pos_as_xyz
'x, y, z'
'-x, y+1/2, -z+1/2'
'-x, -y, -z'
'x, -y-1/2, z-1/2'

loop_
_atom_site_label
_atom_site_fract_x
_atom_site_fract_y
_atom_site_fract_z
_atom_site_U_iso_or_equiv
_atom_site_adp_type
_atom_site_calc_flag
_atom_site_refinement_flags
_atom_site_occupancy
_atom_site_disorder_assembly
_atom_site_disorder_group
_atom_site_type_symbol
P1 0.34095(5) 0.62923(4) 0.76830(5) 0.01868(18) Uani d . 1 . . P
P2 0.59139(5) 0.46089(4) 0.85410(5) 0.01914(18) Uani d . 1 . . P
O1 0.25295(15) 0.71026(12) 0.65419(14) 0.0251(3) Uani d . 1 . . O
O2 0.43333(16) 0.70918(12) 0.88656(14) 0.0252(3) Uani d D 1 . . O
H2 0.453(3) 0.681(2) 0.960(2) 0.038 Uiso d D 1 . . H
O3 0.25735(15) 0.54041(12) 0.80024(14) 0.0249(3) Uani d . 1 . . O
O4 0.66687(16) 0.54469(12) 0.97226(14) 0.0275(4) Uani d D 1 . . O
H4 0.687(3) 0.517(2) 1.051(2) 0.041 Uiso d D 1 . . H
O5 0.51602(15) 0.36261(11) 0.88410(13) 0.0228(3) Uani d . 1 . . O
O6 0.69586(15) 0.41966(12) 0.80360(15) 0.0250(3) Uani d D 1 . . O
H6 0.716(3) 0.3491(19) 0.825(3) 0.038 Uiso d D 1 . . H
O7 0.54304(15) 0.62913(12) 0.68036(15) 0.0258(3) Uani d D 1 . . O
H7 0.511(3) 0.694(2) 0.668(3) 0.039 Uiso d D 1 . . H
N1 0.21341(18) 0.42888(14) 0.36797(16) 0.0213(4) Uani d . 1 . . N
H1 0.280(3) 0.424(2) 0.340(2) 0.032 Uiso d . 1 . . H
C1 0.4615(2) 0.55028(16) 0.71820(19) 0.0189(4) Uani d . 1 . . C
C2 0.3827(2) 0.46262(17) 0.6055(2) 0.0237(5) Uani d . 1 . . C
H8 0.4506 0.4278 0.5804 0.028 Uiso calc R 1 . . H
H9 0.3456 0.4008 0.6393 0.028 Uiso calc R 1 . . H
C3 0.2620(2) 0.51223(17) 0.4825(2) 0.0251(5) Uani d . 1 . . C
H10 0.1834 0.5301 0.5014 0.030 Uiso calc R 1 . . H
H11 0.2924 0.5843 0.4585 0.030 Uiso calc R 1 . . H
C4 0.0790(2) 0.47317(18) 0.2564(2) 0.0255(5) Uani d . 1 . . C
H12 0.0940 0.5518 0.2341 0.031 Uiso calc R 1 . . H
H13 0.0052 0.4757 0.2848 0.031 Uiso calc R 1 . . H
C5 0.0318(2) 0.3966(2) 0.1354(2) 0.0331(5) Uani d . 1 . . C
H14 0.1024 0.3982 0.1030 0.040 Uiso calc R 1 . . H
H15 -0.0559 0.4263 0.0665 0.040 Uiso calc R 1 . . H
C6 0.0104(2) 0.27177(19) 0.1682(2) 0.0347(5) Uani d . 1 . . C
H16 -0.0670 0.2687 0.1917 0.042 Uiso calc R 1 . . H
H17 -0.0132 0.2225 0.0917 0.042 Uiso calc R 1 . . H
C7 0.1445(3) 0.2280(2) 0.2821(2) 0.0390(6) Uani d . 1 . . C
H18 0.1283 0.1502 0.3058 0.047 Uiso calc R 1 . . H
H19 0.2188 0.2232 0.2545 0.047 Uiso calc R 1 . . H
C8 0.1924(2) 0.30618(17) 0.4019(2) 0.0314(5) Uani d . 1 . . C
H20 0.1223 0.3054 0.4349 0.038 Uiso calc R 1 . . H
H21 0.2804 0.2769 0.4709 0.038 Uiso calc R 1 . . H

loop_
_atom_site_aniso_label
_atom_site_aniso_U_11
_atom_site_aniso_U_22
_atom_site_aniso_U_33
_atom_site_aniso_U_12
_atom_site_aniso_U_13
_atom_site_aniso_U_23
P1 0.0203(3) 0.0141(3) 0.0217(3) -0.00102(18) 0.0095(2) -0.00047(18)
P2 0.0206(3) 0.0139(3) 0.0213(3) -0.00095(18) 0.0079(2) 0.00022(18)
O1 0.0268(8) 0.0188(7) 0.0252(7) 0.0007(6) 0.0076(6) 0.0010(5)
O2 0.0312(8) 0.0195(7) 0.0235(7) -0.0040(6) 0.0111(7) -0.0024(6)
O3 0.0230(7) 0.0221(7) 0.0295(8) -0.0038(6) 0.0116(6) 0.0009(6)
O4 0.0346(8) 0.0201(7) 0.0224(7) -0.0049(6) 0.0079(7) -0.0014(6)
O5 0.0261(7) 0.0177(7) 0.0248(7) -0.0022(6) 0.0117(6) 0.0009(5)
O6 0.0253(8) 0.0163(7) 0.0361(8) 0.0017(6) 0.0161(7) 0.0026(6)
O7 0.0287(8) 0.0165(7) 0.0388(8) 0.0026(6) 0.0208(7) 0.0070(6)
N1 0.0183(9) 0.0198(8) 0.0234(9) 0.0008(7) 0.0071(7) -0.0016(7)
C1 0.0215(10) 0.0158(9) 0.0200(9) -0.0010(7) 0.0099(8) 0.0003(7)
C2 0.0271(11) 0.0185(10) 0.0227(10) 0.0010(8) 0.0085(9) -0.0032(8)
C3 0.0274(11) 0.0194(9) 0.0252(10) 0.0024(8) 0.0088(9) -0.0038(8)
C4 0.0206(10) 0.0232(10) 0.0267(10) 0.0025(8) 0.0053(9) 0.0035(8)
C5 0.0284(12) 0.0383(12) 0.0252(11) -0.0049(10) 0.0054(9) -0.0010(9)
C6 0.0279(11) 0.0307(12) 0.0355(12) -0.0061(9) 0.0053(10) -0.0085(10)
C7 0.0308(12) 0.0252(11) 0.0457(14) 0.0011(10) 0.0032(11) -0.0101(10)
C8 0.0325(12) 0.0182(10) 0.0331(11) 0.0007(9) 0.0054(10) 0.0011(9)

loop_
_atom_type_symbol
_atom_type_description
_atom_type_scat_dispersion_real
_atom_type_scat_dispersion_imag
_atom_type_scat_source
C C 0.0033 0.0016 'International Tables Vol C Tables 4.2.6.8 and 6.1.1.4'
H H 0 0 'International Tables Vol C Tables 4.2.6.8 and 6.1.1.4'
N N 0.0061 0.0033 'International Tables Vol C Tables 4.2.6.8 and 6.1.1.4'
O O 0.0106 0.006 'International Tables Vol C Tables 4.2.6.8 and 6.1.1.4'
P P 0.1023 0.0942 'International Tables Vol C Tables 4.2.6.8 and 6.1.1.4'

loop_
_geom_angle_atom_site_label_1
_geom_angle_atom_site_label_2
_geom_angle_atom_site_label_3
_geom_angle
_geom_angle_publ_flag
O1 P1 O2 106.28(8) y
O1 P1 O3 114.70(9) y
O2 P1 O3 113.89(9) y
O1 P1 C1 106.36(9) y
O2 P1 C1 107.46(9) y
O3 P1 C1 107.69(9) y
O4 P2 O5 112.98(9) y
O4 P2 O6 109.65(9) y
O5 P2 O6 113.39(8) y
O4 P2 C1 106.20(9) y
O5 P2 C1 109.41(9) y
O6 P2 C1 104.62(9) y
P1 O2 H2 114.4(19) ?
P2 O4 H4 116.9(18) ?
P2 O6 H6 108.9(18) ?
C1 O7 H7 112(2) ?
C3 N1 C4 109.81(15) y
C3 N1 C8 114.08(16) y
C4 N1 C8 109.82(16) y
C8 N1 H1 105.1(17) ?
C3 N1 H1 109.2(16) ?
C4 N1 H1 108.6(16) ?
O7 C1 C2 109.66(16) ?
O7 C1 P1 111.75(13) ?
C2 C1 P1 112.48(14) ?
O7 C1 P2 105.97(13) ?
C2 C1 P2 104.60(13) ?
P1 C1 P2 111.96(10) y
C1 C2 C3 115.84(16) ?
C3 C2 H8 108.3 ?
C1 C2 H8 108.3 ?
C3 C2 H9 108.3 ?
C1 C2 H9 108.3 ?
H8 C2 H9 107.4 ?
N1 C3 C2 112.07(16) ?
N1 C3 H10 109.2 ?
C2 C3 H10 109.2 ?
N1 C3 H11 109.2 ?
C2 C3 H11 109.2 ?
H10 C3 H11 107.9 ?
N1 C4 C5 111.68(17) ?
N1 C4 H12 109.3 ?
C5 C4 H12 109.3 ?
N1 C4 H13 109.3 ?
C5 C4 H13 109.3 ?
H12 C4 H13 107.9 ?
C4 C5 C6 110.50(18) ?
C4 C5 H14 109.6 ?
C6 C5 H14 109.6 ?
C4 C5 H15 109.6 ?
C6 C5 H15 109.6 ?
H14 C5 H15 108.1 ?
C7 C6 C5 109.64(19) ?
C7 C6 H16 109.7 ?
C5 C6 H16 109.7 ?
C7 C6 H17 109.7 ?
C5 C6 H17 109.7 ?
H16 C6 H17 108.2 ?
C8 C7 C6 112.22(19) ?
C8 C7 H18 109.2 ?
C6 C7 H18 109.2 ?
C8 C7 H19 109.2 ?
C6 C7 H19 109.2 ?
H18 C7 H19 107.9 ?
N1 C8 C7 110.84(19) ?
N1 C8 H20 109.5 ?
C7 C8 H20 109.5 ?
N1 C8 H21 109.5 ?
C7 C8 H21 109.5 ?
H20 C8 H21 108.1 ?

loop_
_geom_bond_atom_site_label_1
_geom_bond_atom_site_label_2
_geom_bond_site_symmetry_2
_geom_bond_distance
_geom_bond_publ_flag
P1 O1 . 1.5269(15) y
P1 O2 . 1.5576(15) y
P1 O3 . 1.4979(15) y
P1 C1 . 1.850(2) y
P2 O4 . 1.5504(15) y
P2 O5 . 1.5071(14) y
P2 O6 . 1.5309(16) y
P2 C1 . 1.851(2) y
O2 H2 . 0.83(2) ?
O4 H4 . 0.88(2) ?
O6 H6 . 0.85(2) ?
O7 C1 . 1.443(2) ?
O7 H7 . 0.81(2) ?
N1 C8 . 1.504(3) y
N1 C3 . 1.507(3) y
N1 C4 . 1.508(3) y
N1 H1 . 0.90(3) ?
C1 C2 . 1.546(3) ?
C2 C3 . 1.520(3) ?
C2 H8 . 0.9700 ?
C2 H9 . 0.9700 ?
C3 H10 . 0.9700 ?
C3 H11 . 0.9700 ?
C4 C5 . 1.515(3) ?
C4 H12 . 0.9700 ?
C4 H13 . 0.9700 ?
C5 C6 . 1.524(3) ?
C5 H14 . 0.9700 ?
C5 H15 . 0.9700 ?
C6 C7 . 1.516(3) ?
C6 H16 . 0.9700 ?
C6 H17 . 0.9700 ?
C7 C8 . 1.514(3) ?
C7 H18 . 0.9700 ?
C7 H19 . 0.9700 ?
C8 H20 . 0.9700 ?
C8 H21 . 0.9700 ?

loop_
_geom_hbond_atom_site_label_D
_geom_hbond_atom_site_label_H
_geom_hbond_atom_site_label_A
_geom_hbond_site_symmetry_A
_geom_hbond_distance_DH
_geom_hbond_distance_HA
_geom_hbond_distance_DA
_geom_hbond_angle_DHA
O2 H2 O5 3_667 0.83(2) 1.72(2) 2.547(2) 172(3)
O4 H4 O3 3_667 0.88(2) 1.66(2) 2.531(2) 173(3)
O6 H6 O1 2_646 0.85(2) 1.62(2) 2.466(2) 172(3)
O7 H7 O5 2_656 0.81(2) 2.01(2) 2.777(2) 160(3)
N1 H1 O7 3_666 0.90(3) 2.08(3) 2.943(3) 162(2)
N1 H1 O6 3_666 0.90(3) 2.51(3) 3.068(2) 121(2)

loop_
_geom_torsion_atom_site_label_1
_geom_torsion_atom_site_label_2
_geom_torsion_atom_site_label_3
_geom_torsion_atom_site_label_4
_geom_torsion
_geom_torsion_publ_flag
O3 P1 C1 O7 177.75(12) ?
O1 P1 C1 O7 54.32(14) ?
O2 P1 C1 O7 -59.17(14) ?
O3 P1 C1 C2 53.90(15) ?
O1 P1 C1 C2 -69.52(15) ?
O2 P1 C1 C2 176.98(13) ?
O1 P1 C1 P2 173.02(9) y
O2 P1 C1 P2 59.53(12) y
O3 P1 C1 P2 -63.55(12) y
O5 P2 C1 O7 -170.38(11) ?
O6 P2 C1 O7 -48.58(14) ?
O4 P2 C1 O7 67.38(14) ?
O5 P2 C1 C2 -54.53(15) ?
O6 P2 C1 C2 67.27(14) ?
O4 P2 C1 C2 -176.77(13) ?
O4 P2 C1 P1 -54.69(12) y
O5 P2 C1 P1 67.55(11) y
O6 P2 C1 P1 -170.65(9) y
O7 C1 C2 C3 -70.3(2) ?
P1 C1 C2 C3 54.7(2) ?
P2 C1 C2 C3 176.44(16) ?
C8 N1 C3 C2 46.7(2) ?
C4 N1 C3 C2 170.49(18) ?
C1 C2 C3 N1 167.02(16) ?
C8 N1 C4 C5 -57.9(2) ?
C3 N1 C4 C5 175.89(17) ?
N1 C4 C5 C6 57.8(3) ?
C4 C5 C6 C7 -55.4(3) ?
C5 C6 C7 C8 55.5(3) ?
C3 N1 C8 C7 -179.71(18) ?
C4 N1 C8 C7 56.5(2) ?
C6 C7 C8 N1 -56.7(3) ?

loop_
_cod_related_entry_id
_cod_related_entry_database
_cod_related_entry_code
1 ChemSpider 9241779
